data_4334388
loop_
_publ_author_name
'Eun Pyo Lee'
'Seung Yoon Song'
'Dong Woo Lee'
'Kang Min Ok'

_publ_section_title
;
 New Bismuth Selenium Oxides: Syntheses, Structures, and Characterizations
 of Centrosymmetric Bi2(SeO3)2(SeO4) and Bi2(TeO3)2(SeO4) and
 Noncentrosymmetric Bi(SeO3)(HSeO3)
;
_journal_name_full 'Inorganic Chemistry'
_journal_page_first 4097
_journal_page_last 4103
_journal_paper_doi 10.1021/ic4002384
_journal_volume 52
_journal_year 2013
_chemical_formula_sum 'Bi2 O10 Se Te2'
_chemical_formula_weight 912.12
_chemical_name_systematic
;
 ?
;
_space_group_IT_number 15
_symmetry_cell_setting monoclinic
_symmetry_space_group_name_Hall '-I 2ya'
_symmetry_space_group_name_H-M 'I 1 2/a 1'
_atom_sites_solution_primary direct
_atom_sites_solution_secondary difmap
_cell_angle_alpha 90
_cell_angle_beta 97.824(3)
_cell_angle_gamma 90
_cell_formula_units_Z 4
_cell_length_a 8.0995(2)
_cell_length_b 7.4835(2)
_cell_length_c 14.8219(5)
_cell_measurement_temperature 173.0(2)
_cell_volume 890.03(4)
_computing_structure_refinement 'SHELXL-97 (Sheldrick, 1997)'
_diffrn_ambient_temperature 173.0(2)
_diffrn_measured_fraction_theta_full 0.998
_diffrn_measured_fraction_theta_max 0.998
_diffrn_measurement_device_type 'Bruker SMART BREEZE'
_diffrn_measurement_method CCD
_diffrn_radiation_monochromator graphite
_diffrn_radiation_type MoK\a
_diffrn_radiation_wavelength 0.71073
_diffrn_reflns_av_R_equivalents 0.1122
_diffrn_reflns_av_unetI/netI 0.0871
_diffrn_reflns_limit_h_max 10
_diffrn_reflns_limit_h_min -9
_diffrn_reflns_limit_k_max 9
_diffrn_reflns_limit_k_min -9
_diffrn_reflns_limit_l_max 18
_diffrn_reflns_limit_l_min -19
_diffrn_reflns_number 8924
_diffrn_reflns_theta_full 28.3
_diffrn_reflns_theta_max 28.3
_diffrn_reflns_theta_min 2.77
_exptl_absorpt_coefficient_mu 50.046
_exptl_absorpt_correction_T_max 0.25
_exptl_absorpt_correction_T_min 0.14
_exptl_absorpt_correction_type empirical
_exptl_absorpt_process_details
; 
 SADABS(Blessing, 1995) 
;
_exptl_crystal_colour Colorless
_exptl_crystal_density_diffrn 6.807
_exptl_crystal_description Block
_exptl_crystal_F_000 1536
_exptl_crystal_size_max 0.047
_exptl_crystal_size_mid 0.034
_exptl_crystal_size_min 0.028
_refine_diff_density_max 2.115
_refine_diff_density_min -4.033
_refine_diff_density_rms 0.62
_refine_ls_extinction_expression Fc^*^=kFc[1+0.001xFc^2^\l^3^/sin(2\q)]^-1/4^
_refine_ls_extinction_method SHELXL
_refine_ls_goodness_of_fit_ref 1.083
_refine_ls_matrix_type full
_refine_ls_number_parameters 70
_refine_ls_number_reflns 1102
_refine_ls_number_restraints 0
_refine_ls_restrained_S_all 1.083
_refine_ls_R_factor_all 0.0722
_refine_ls_R_factor_gt 0.047
_refine_ls_shift/su_max 0
_refine_ls_shift/su_mean 0
_refine_ls_structure_factor_coef Fsqd
_refine_ls_weighting_details 'calc w=1/[\s^2^(Fo^2^)+(0.0671P)^2^+0.6381P] where P=(Fo^2^+2Fc^2^)/3'
_refine_ls_weighting_scheme calc
_refine_ls_wR_factor_gt 0.1312
_refine_ls_wR_factor_ref 0.1383
_reflns_number_gt 780
_reflns_number_total 1102
_reflns_threshold_expression >2s\(I)
_cod_data_source_file ic4002384_si_002_2.cif
_cod_data_source_block Bi2Te2SeO10
_cod_original_formula_sum 'Bi2 O10 Se1 Te2'
_cod_database_code 4334388

loop_
_symmetry_equiv_pos_as_xyz
'x, y, z'
'-x+1/2, y, -z'
'x+1/2, y+1/2, z+1/2'
'-x+1, y+1/2, -z+1/2'
'-x, -y, -z'
'x-1/2, -y, z'
'-x+1/2, -y+1/2, -z+1/2'
'x, -y+1/2, z+1/2'

loop_
_atom_site_label
_atom_site_type_symbol
_atom_site_fract_x
_atom_site_fract_y
_atom_site_fract_z
_atom_site_U_iso_or_equiv
_atom_site_adp_type
_atom_site_occupancy
_atom_site_symmetry_multiplicity
_atom_site_calc_flag
_atom_site_refinement_flags
Bi1 Bi 0.96961(9) 0.15023(10) 0.31632(6) 0.0145(3) Uani 1 1 d .
Te1 Te 1.1517(2) 0.0727(2) 0.11823(12) 0.0267(5) Uani 1 1 d .
Se1 Se 0.75 0.1050(4) 0.5 0.0125(6) Uani 1 2 d S
O1 O 0.913(2) 0.231(3) 0.4845(12) 0.044(5) Uani 1 1 d .
O2 O 0.781(2) -0.006(2) 0.5914(13) 0.033(4) Uani 1 1 d .
O3 O 1.0756(18) 0.2364(19) 0.1927(10) 0.016(3) Uani 1 1 d .
O4 O 1.3699(19) 0.127(2) 0.1267(11) 0.021(4) Uani 1 1 d .
O5 O 1.1896(19) -0.1077(19) 0.2035(10) 0.021(3) Uani 1 1 d .

loop_
_atom_site_aniso_label
_atom_site_aniso_U_11
_atom_site_aniso_U_22
_atom_site_aniso_U_33
_atom_site_aniso_U_23
_atom_site_aniso_U_13
_atom_site_aniso_U_12
Bi1 0.0126(4) 0.0135(4) 0.0184(5) 0.0018(3) 0.0054(3) 0.0008(3)
Te1 0.0238(9) 0.0269(9) 0.0301(10) 0.0025(7) 0.0066(7) 0.0007(7)
Se1 0.0132(14) 0.0151(14) 0.0100(14) 0 0.0040(11) 0
O1 0.045(12) 0.059(13) 0.031(12) -0.008(10) 0.021(9) -0.038(10)
O2 0.018(9) 0.042(11) 0.042(12) -0.004(9) 0.010(8) 0.011(8)
O3 0.019(8) 0.009(7) 0.023(9) -0.001(6) 0.016(7) 0.001(6)
O4 0.016(8) 0.020(8) 0.030(9) -0.007(7) 0.010(7) -0.013(6)
O5 0.021(8) 0.020(8) 0.020(9) -0.014(6) 0.009(7) -0.014(7)

loop_
_atom_type_symbol
_atom_type_description
_atom_type_scat_dispersion_real
_atom_type_scat_dispersion_imag
_atom_type_scat_source
O O 0.0106 0.006 'International Tables Vol C Tables 4.2.6.8 and 6.1.1.4'
Se Se -0.0929 2.2259 'International Tables Vol C Tables 4.2.6.8 and 6.1.1.4'
Te Te -0.5308 1.6751 'International Tables Vol C Tables 4.2.6.8 and 6.1.1.4'
Bi Bi -4.1077 10.2566 'International Tables Vol C Tables 4.2.6.8 and 6.1.1.4'

loop_
_geom_angle_atom_site_label_1
_geom_angle_atom_site_label_2
_geom_angle_atom_site_label_3
_geom_angle
_geom_angle_site_symmetry_1
_geom_angle_site_symmetry_3
O4 Bi1 O5 74.7(6) 7_755 4_655
O4 Bi1 O3 79.8(5) 7_755 .
O5 Bi1 O3 86.4(5) 4_655 .
O4 Bi1 O2 74.3(6) 7_755 5_756
O5 Bi1 O2 146.0(6) 4_655 5_756
O3 Bi1 O2 101.5(6) . 5_756
O4 Bi1 O5 137.8(5) 7_755 6
O5 Bi1 O5 65.3(6) 4_655 6
O3 Bi1 O5 84.7(5) . 6
O2 Bi1 O5 147.7(5) 5_756 6
O4 Bi1 O1 68.8(5) 7_755 .
O5 Bi1 O1 76.5(6) 4_655 .
O3 Bi1 O1 147.2(6) . .
O2 Bi1 O1 79.6(6) 5_756 .
O5 Bi1 O1 112.1(5) 6 .
O4 Te1 O3 102.6(7) . .
O4 Te1 O5 92.7(7) . .
O3 Te1 O5 96.7(7) . .
O2 Se1 O2 116.6(13) 2_656 .
O2 Se1 O1 102.4(8) 2_656 .
O2 Se1 O1 112.5(9) . .
O2 Se1 O1 112.5(9) 2_656 2_656
O2 Se1 O1 102.4(8) . 2_656
O1 Se1 O1 110.7(16) . 2_656
Se1 O1 Bi1 104.0(8) . .
Se1 O2 Bi1 135.2(9) . 5_756
Te1 O3 Bi1 120.5(7) . .
Te1 O4 Bi1 135.8(8) . 7_755
Te1 O5 Bi1 117.8(8) . 4_645
Te1 O5 Bi1 124.7(6) . 6_655
Bi1 O5 Bi1 114.7(6) 4_645 6_655

loop_
_geom_bond_atom_site_label_1
_geom_bond_atom_site_label_2
_geom_bond_distance
_geom_bond_site_symmetry_2
Bi1 O4 2.211(14) 7_755
Bi1 O5 2.220(14) 4_655
Bi1 O3 2.222(13) .
Bi1 O2 2.525(17) 5_756
Bi1 O5 2.647(16) 6
Bi1 O1 2.666(17) .
Te1 O4 1.800(14) .
Te1 O3 1.813(13) .
Te1 O5 1.846(14) .
Se1 O2 1.580(19) 2_656
Se1 O2 1.580(19) .
Se1 O1 1.663(16) .
Se1 O1 1.663(16) 2_656
O2 Bi1 2.525(17) 5_756
O4 Bi1 2.211(14) 7_755
O5 Bi1 2.220(14) 4_645
O5 Bi1 2.647(16) 6_655
